data_4108414
loop_
_publ_author_name
'Jian Zhang'
'Shumei Chen'
'Tao Wu'
'Pingyun Feng'
'Xianhui Bu'

_publ_contact_author_address
;
Department of Chemistry and Biochemistry
California State University, Long Beach
1250 Bellflower Boulevard, Long Beach, CA 90840
;
_publ_contact_author_email xbu@csulb.edu
_publ_contact_author_name 'Xianhui Bu'
_publ_section_title
;
 Homochiral Crystallization of Microporous Framework Materials from
 Achiral Precursors by Chiral Catalysis
;
_journal_name_full 'Journal of the American Chemical Society'
_journal_page_first 12882
_journal_page_last 12883
_journal_paper_doi 10.1021/ja805272j
_journal_volume 130
_journal_year 2008
_chemical_formula_sum 'C16 H16 In N O8 S2'
_chemical_formula_weight 529.26
_chemical_name_systematic
; 
 ? 
;
_space_group_IT_number 91
_symmetry_cell_setting tetragonal
_symmetry_space_group_name_Hall 'P 4w 2c'
_symmetry_space_group_name_H-M 'P 41 2 2'
_atom_sites_solution_hydrogens geom
_atom_sites_solution_primary direct
_atom_sites_solution_secondary difmap
_audit_creation_method SHELXL-97
_cell_angle_alpha 90.00
_cell_angle_beta 90.00
_cell_angle_gamma 90.00
_cell_formula_units_Z 4
_cell_length_a 13.51000(10)
_cell_length_b 13.51000(10)
_cell_length_c 16.0684(3)
_cell_measurement_reflns_used 2079
_cell_measurement_temperature 293(2)
_cell_measurement_theta_max 19.34
_cell_measurement_theta_min 2.48
_cell_volume 2932.81(6)
_computing_cell_refinement 'Bruker SMART'
_computing_data_collection 'Bruker SMART'
_computing_data_reduction 'Bruker SAINT'
_computing_molecular_graphics 'Bruker SHELXTL'
_computing_publication_material 'Bruker SHELXTL'
_computing_structure_refinement 'SHELXL-97 (Sheldrick, 1997)'
_computing_structure_solution 'SHELXS-97 (Sheldrick, 1990)'
_diffrn_ambient_temperature 293(2)
_diffrn_measured_fraction_theta_full 0.998
_diffrn_measured_fraction_theta_max 0.998
_diffrn_measurement_device_type 'CCD area detector'
_diffrn_measurement_method 'phi and omega scans'
_diffrn_radiation_monochromator graphite
_diffrn_radiation_source 'fine-focus sealed tube'
_diffrn_radiation_type MoK\a
_diffrn_radiation_wavelength 0.71073
_diffrn_reflns_av_R_equivalents 0.0466
_diffrn_reflns_av_sigmaI/netI 0.0524
_diffrn_reflns_limit_h_max 15
_diffrn_reflns_limit_h_min -16
_diffrn_reflns_limit_k_max 11
_diffrn_reflns_limit_k_min -15
_diffrn_reflns_limit_l_max 8
_diffrn_reflns_limit_l_min -19
_diffrn_reflns_number 9386
_diffrn_reflns_theta_full 25.07
_diffrn_reflns_theta_max 25.07
_diffrn_reflns_theta_min 1.97
_exptl_absorpt_coefficient_mu 0.978
_exptl_absorpt_correction_type none
_exptl_crystal_density_diffrn 1.199
_exptl_crystal_F_000 1056
_refine_diff_density_max 0.827
_refine_diff_density_min -0.580
_refine_diff_density_rms 0.130
_refine_ls_abs_structure_details 'Flack H D (1983), Acta Cryst. A39, 876-881'
_refine_ls_abs_structure_Flack 0.035(86)
_refine_ls_extinction_method none
_refine_ls_goodness_of_fit_ref 1.234
_refine_ls_hydrogen_treatment constr
_refine_ls_matrix_type full
_refine_ls_number_parameters 117
_refine_ls_number_reflns 2607
_refine_ls_number_restraints 0
_refine_ls_restrained_S_all 1.234
_refine_ls_R_factor_all 0.0620
_refine_ls_R_factor_gt 0.0526
_refine_ls_shift/su_max 0.049
_refine_ls_shift/su_mean 0.007
_refine_ls_structure_factor_coef Fsqd
_refine_ls_weighting_details 'calc w=1/[\s^2^(Fo^2^)+(0.0996P)^2^+2.6683P] where P=(Fo^2^+2Fc^2^)/3'
_refine_ls_weighting_scheme calc
_refine_ls_wR_factor_gt 0.1788
_refine_ls_wR_factor_ref 0.1842
_reflns_number_gt 2273
_reflns_number_total 2607
_reflns_threshold_expression >2sigma(I)
_cod_data_source_file ja805272j_si_002_4.cif
_cod_data_source_block ATF-2P
_cod_database_code 4108414

loop_
_symmetry_equiv_pos_as_xyz
'x, y, z'
'-y, x, z+1/4'
'-x, -y, z+1/2'
'y, -x, z+3/4'
'x, -y, -z+1/2'
'y, x, -z+3/4'
'-x, y, -z'
'-y, -x, -z+1/4'

loop_
_atom_site_label
_atom_site_type_symbol
_atom_site_fract_x
_atom_site_fract_y
_atom_site_fract_z
_atom_site_U_iso_or_equiv
_atom_site_adp_type
_atom_site_occupancy
_atom_site_symmetry_multiplicity
_atom_site_calc_flag
_atom_site_refinement_flags
In1 In 0.58169(6) 0.0000 0.2500 0.0316(3) Uani 1 2 d S
S1 S 0.2862(2) 0.2218(2) 0.13937(16) 0.0519(7) Uani 1 1 d .
O1 O 0.4555(6) 0.1239(6) 0.2330(4) 0.067(2) Uani 1 1 d .
O2 O 0.5020(6) 0.0260(5) 0.1324(4) 0.0545(17) Uani 1 1 d .
O3 O 0.1073(6) 0.3008(6) -0.0418(4) 0.0523(17) Uani 1 1 d .
O4 O 0.1146(5) 0.3472(5) 0.0883(4) 0.0504(18) Uani 1 1 d .
C1 C 0.3681(7) 0.1371(8) 0.1050(6) 0.048(2) Uani 1 1 d .
C2 C 0.3540(8) 0.1149(9) 0.0229(6) 0.067(4) Uani 1 1 d .
H2A H 0.3948 0.0721 -0.0067 0.081 Uiso 1 1 calc R
C3 C 0.2722(8) 0.1625(9) -0.0125(6) 0.063(3) Uani 1 1 d .
H3A H 0.2494 0.1519 -0.0664 0.075 Uiso 1 1 calc R
C4 C 0.2301(7) 0.2275(7) 0.0436(6) 0.049(3) Uani 1 1 d .
C5 C 0.4475(8) 0.0937(8) 0.1605(7) 0.054(3) Uani 1 1 d .
C6 C 0.1468(7) 0.2941(7) 0.0288(6) 0.044(2) Uani 1 1 d .
C10 C 0.555(2) -0.186(3) -0.064(2) 0.232(14) Uiso 1 1 d .
H10A H 0.5680 -0.2551 -0.0748 0.278 Uiso 1 1 calc R
H10B H 0.5820 -0.1380 -0.1033 0.278 Uiso 1 1 calc R
C11 C 0.711(3) -0.146(4) -0.095(3) 0.30(2) Uiso 1 1 d .
N1 N 0.471(3) -0.157(2) -0.010(3) 0.151(14) Uiso 0.50 1 d P

loop_
_atom_site_aniso_label
_atom_site_aniso_U_11
_atom_site_aniso_U_22
_atom_site_aniso_U_33
_atom_site_aniso_U_23
_atom_site_aniso_U_13
_atom_site_aniso_U_12
In1 0.0313(5) 0.0304(5) 0.0332(4) -0.0005(4) 0.000 0.000
S1 0.0574(16) 0.0540(16) 0.0444(13) -0.0083(12) -0.0082(12) 0.0218(12)
O1 0.068(5) 0.089(6) 0.043(4) -0.007(4) -0.017(4) 0.026(4)
O2 0.048(4) 0.055(4) 0.061(4) 0.011(3) -0.004(4) 0.012(4)
O3 0.056(5) 0.057(5) 0.044(3) 0.002(3) 0.001(3) 0.021(3)
O4 0.054(4) 0.052(4) 0.046(3) -0.004(3) -0.011(3) 0.020(4)
C1 0.044(6) 0.054(6) 0.045(5) 0.001(5) -0.009(4) 0.023(4)
C2 0.064(7) 0.083(8) 0.056(6) -0.004(5) 0.002(5) 0.051(7)
C3 0.073(7) 0.079(8) 0.037(5) -0.001(6) -0.009(5) 0.028(6)
C4 0.050(6) 0.046(6) 0.052(5) 0.008(5) 0.004(5) 0.017(5)
C5 0.049(6) 0.048(6) 0.065(7) 0.022(5) -0.005(5) 0.008(5)
C6 0.041(6) 0.040(5) 0.052(5) 0.005(4) -0.010(4) -0.001(4)

loop_
_atom_type_symbol
_atom_type_description
_atom_type_scat_dispersion_real
_atom_type_scat_dispersion_imag
_atom_type_scat_source
C C 0.0033 0.0016 'International Tables Vol C Tables 4.2.6.8 and 6.1.1.4'
H H 0.0000 0.0000 'International Tables Vol C Tables 4.2.6.8 and 6.1.1.4'
In In -0.7276 1.3100 'International Tables Vol C Tables 4.2.6.8 and 6.1.1.4'
N N 0.0061 0.0033 'International Tables Vol C Tables 4.2.6.8 and 6.1.1.4'
O O 0.0106 0.0060 'International Tables Vol C Tables 4.2.6.8 and 6.1.1.4'
S S 0.1246 0.1234 'International Tables Vol C Tables 4.2.6.8 and 6.1.1.4'

loop_
_geom_angle_atom_site_label_1
_geom_angle_atom_site_label_2
_geom_angle_atom_site_label_3
_geom_angle
_geom_angle_site_symmetry_1
_geom_angle_site_symmetry_3
O2 In1 O2 121.5(4) . 5
O2 In1 O3 89.2(3) . 2_655
O2 In1 O3 134.7(2) 5 2_655
O2 In1 O3 134.7(2) . 8_655
O2 In1 O3 89.2(3) 5 8_655
O3 In1 O3 90.3(4) 2_655 8_655
O2 In1 O4 128.5(2) . 2_655
O2 In1 O4 77.5(2) 5 2_655
O3 In1 O4 57.2(2) 2_655 2_655
O3 In1 O4 87.4(3) 8_655 2_655
O2 In1 O4 77.5(2) . 8_655
O2 In1 O4 128.5(2) 5 8_655
O3 In1 O4 87.4(3) 2_655 8_655
O3 In1 O4 57.2(2) 8_655 8_655
O4 In1 O4 130.8(3) 2_655 8_655
O2 In1 O1 82.1(3) . 5
O2 In1 O1 56.3(2) 5 5
O3 In1 O1 168.9(2) 2_655 5
O3 In1 O1 91.1(3) 8_655 5
O4 In1 O1 133.8(2) 2_655 5
O4 In1 O1 84.1(3) 8_655 5
O2 In1 O1 56.3(2) . .
O2 In1 O1 82.1(3) 5 .
O3 In1 O1 91.1(3) 2_655 .
O3 In1 O1 168.9(2) 8_655 .
O4 In1 O1 84.1(3) 2_655 .
O4 In1 O1 133.8(2) 8_655 .
O1 In1 O1 89.7(4) 5 .
O2 In1 C5 102.0(3) . 5
O2 In1 C5 28.4(3) 5 5
O3 In1 C5 163.0(3) 2_655 5
O3 In1 C5 90.7(3) 8_655 5
O4 In1 C5 105.8(3) 2_655 5
O4 In1 C5 107.4(3) 8_655 5
O1 In1 C5 28.0(3) 5 5
O1 In1 C5 84.8(3) . 5
O2 In1 C5 28.4(3) . .
O2 In1 C5 102.0(3) 5 .
O3 In1 C5 90.7(3) 2_655 .
O3 In1 C5 163.0(3) 8_655 .
O4 In1 C5 107.4(3) 2_655 .
O4 In1 C5 105.8(3) 8_655 .
O1 In1 C5 84.8(3) 5 .
O1 In1 C5 28.0(3) . .
C5 In1 C5 93.2(4) 5 .
O2 In1 C6 109.9(3) . 2_655
O2 In1 C6 106.3(3) 5 2_655
O3 In1 C6 28.4(3) 2_655 2_655
O3 In1 C6 89.0(3) 8_655 2_655
O4 In1 C6 28.8(2) 2_655 2_655
O4 In1 C6 110.3(3) 8_655 2_655
O1 In1 C6 162.6(3) 5 2_655
O1 In1 C6 87.0(3) . 2_655
C5 In1 C6 134.6(3) 5 2_655
C5 In1 C6 99.9(3) . 2_655
O2 In1 C6 106.3(3) . 8_655
O2 In1 C6 109.9(3) 5 8_655
O3 In1 C6 89.0(3) 2_655 8_655
O3 In1 C6 28.4(3) 8_655 8_655
O4 In1 C6 110.3(3) 2_655 8_655
O4 In1 C6 28.8(2) 8_655 8_655
O1 In1 C6 87.0(3) 5 8_655
O1 In1 C6 162.6(3) . 8_655
C5 In1 C6 99.9(3) 5 8_655
C5 In1 C6 134.6(3) . 8_655
C6 In1 C6 101.0(4) 2_655 8_655
C1 S1 C4 91.5(5) . .
C5 O1 In1 86.5(6) . .
C5 O2 In1 95.4(6) . .
C6 O3 In1 93.1(6) . 4_564
C6 O4 In1 90.2(5) . 4_564
C2 C1 C5 125.7(9) . .
C2 C1 S1 112.0(7) . .
C5 C1 S1 122.3(7) . .
C1 C2 C3 113.7(9) . .
C1 C2 H2A 123.2 . .
C3 C2 H2A 123.2 . .
C4 C3 C2 110.7(9) . .
C4 C3 H3A 124.7 . .
C2 C3 H3A 124.7 . .
C3 C4 C6 127.1(10) . .
C3 C4 S1 112.0(7) . .
C6 C4 S1 120.9(8) . .
O1 C5 O2 121.7(9) . .
O1 C5 C1 119.3(10) . .
O2 C5 C1 119.0(9) . .
O1 C5 In1 65.5(6) . .
O2 C5 In1 56.3(5) . .
C1 C5 In1 174.0(8) . .
O3 C6 O4 119.5(8) . .
O3 C6 C4 121.2(9) . .
O4 C6 C4 119.3(9) . .
O3 C6 In1 58.4(5) . 4_564
O4 C6 In1 61.0(5) . 4_564
C4 C6 In1 178.3(7) . 4_564
N1 C10 N1 35(3) 7_655 .
N1 C10 H10A 119.7 7_655 .
N1 C10 H10A 119.7 . .
N1 C10 H10B 119.7 7_655 .
N1 C10 H10B 119.7 . .
H10A C10 H10B 117.5 . .
N1 N1 C10 84(6) 7_655 7_655
N1 N1 C10 61(6) 7_655 .
C10 N1 C10 132(4) 7_655 .

loop_
_geom_bond_atom_site_label_1
_geom_bond_atom_site_label_2
_geom_bond_distance
_geom_bond_site_symmetry_2
In1 O2 2.203(7) .
In1 O2 2.203(7) 5
In1 O3 2.253(6) 2_655
In1 O3 2.253(6) 8_655
In1 O4 2.309(6) 2_655
In1 O4 2.309(6) 8_655
In1 O1 2.405(7) 5
In1 O1 2.405(7) .
In1 C5 2.638(10) 5
In1 C5 2.638(10) .
In1 C6 2.640(9) 2_655
In1 C6 2.640(9) 8_655
S1 C1 1.684(9) .
S1 C4 1.718(11) .
O1 C5 1.239(12) .
O2 C5 1.258(12) .
O3 C6 1.258(11) .
O3 In1 2.253(6) 4_564
O4 C6 1.272(11) .
O4 In1 2.309(6) 4_564
C1 C2 1.366(14) .
C1 C5 1.514(13) .
C2 C3 1.398(14) .
C2 H2A 0.9300 .
C3 C4 1.380(14) .
C3 H3A 0.9300 .
C4 C6 1.459(13) .
C6 In1 2.640(9) 4_564
C10 N1 1.30(5) 7_655
C10 N1 1.48(5) .
C10 H10A 0.9700 .
C10 H10B 0.9700 .
N1 N1 0.85(7) 7_655
N1 C10 1.30(5) 7_655
